data_1506739
loop_
_publ_author_name
'Frampton, Michael J.'
'Akdas, Huriye'
'Cowley, Andrew R.'
'Rogers, Joy E.'
'Slagle, Jonathan E.'
'Fleitz, Paul A.'
'Drobizhev, Mikhail'
'Rebane, Aleksander'
'Anderson, Harry L.'

_publ_section_title
;
 Synthesis, crystal structure, and nonlinear optical behavior of
 beta-unsubstituted meso-meso E-vinylene-linked porphyrin dimers.
;
_journal_issue 24
_journal_name_full 'Organic letters'
_journal_page_first 5365
_journal_page_last 5368
_journal_paper_doi 10.1021/ol0520525
_journal_volume 7
_journal_year 2005
_chemical_compound_source
;
synthesis as described
;
_chemical_formula_moiety ' C136 H154 N10 Zn2, 3(C6 H5 Cl), 3(H2 O)'
_chemical_formula_sum 'C154 H175 Cl3 N10 O3 Zn2'
_chemical_formula_weight 2451.27
_chemical_name_systematic
; 
? 
;
_space_group_IT_number 2
_symmetry_cell_setting triclinic
_symmetry_space_group_name_Hall '-P 1'
_symmetry_space_group_name_H-M 'P -1'
_atom_sites_solution_hydrogens geom
_atom_sites_solution_primary direct
_atom_sites_solution_secondary difmap
_cell_angle_alpha 90.6016(4)
_cell_angle_beta 91.8742(4)
_cell_angle_gamma 97.9594(5)
_cell_formula_units_Z 1
_cell_length_a 10.3948(2)
_cell_length_b 13.8919(2)
_cell_length_c 25.1936(3)
_cell_measurement_reflns_used 63272
_cell_measurement_temperature 150
_cell_measurement_theta_max 28
_cell_measurement_theta_min 5
_cell_volume 3600.65(10)
_computing_cell_refinement
; 
KappaCCD software 'DENZO' (Otwinowski & Minor, 1996) 
;
_computing_data_collection
; 
KappaCCD software 'Collect' (Nonius, 2000) 
;
_computing_data_reduction
; 
KappaCCD software 'DENZO' (Otwinowski & Minor, 1996) 
;
_computing_publication_material
; 
CRYSTALS (Watkin et al, 2001) 
;
_computing_structure_refinement
; 
CRYSTALS (Watkin et al, 2001) 
;
_computing_structure_solution 'SIR92 (Giacovazzo et al, 1992)'
_diffrn_ambient_temperature 150
_diffrn_measured_fraction_theta_full 0.989
_diffrn_measured_fraction_theta_max 0.989
_diffrn_measurement_device_type
; 
Nonius KappaCCD 
;
_diffrn_measurement_method \w
_diffrn_radiation_monochromator graphite
_diffrn_radiation_type 'Mo K\a'
_diffrn_radiation_wavelength 0.71073
_diffrn_reflns_av_R_equivalents 0.048
_diffrn_reflns_limit_h_max 9
_diffrn_reflns_limit_h_min -13
_diffrn_reflns_limit_k_max 18
_diffrn_reflns_limit_k_min -18
_diffrn_reflns_limit_l_max 32
_diffrn_reflns_limit_l_min -32
_diffrn_reflns_number 63272
_diffrn_reflns_theta_full 27.484
_diffrn_reflns_theta_max 27.484
_diffrn_reflns_theta_min 5.099
_diffrn_standards_decay_% 0.00
_diffrn_standards_interval_count 0
_diffrn_standards_interval_time 0
_diffrn_standards_number 0
_exptl_absorpt_coefficient_mu 0.442
_exptl_absorpt_correction_T_max 0.95
_exptl_absorpt_correction_T_min 0.81
_exptl_absorpt_correction_type multi-scan
_exptl_absorpt_process_details
; 
 Denzo/Scalepack (Otwinowski & Minor, 1996) 
;
_exptl_crystal_colour ' dark green '
_exptl_crystal_density_diffrn 1.131
_exptl_crystal_description ' plate '
_exptl_crystal_F_000 1304
_exptl_crystal_size_max 0.48
_exptl_crystal_size_mid 0.34
_exptl_crystal_size_min 0.12
_exptl_crystal_thermal_history
; 
The material was crystallised at ambient temperature. A suitable crystal 
was cooled rapidly to 150K for single-crystal X-ray diffraction analysis. 
;
_refine_diff_density_max 1.41
_refine_diff_density_min -0.93
_refine_ls_extinction_method None
_refine_ls_goodness_of_fit_ref 1.0727
_refine_ls_hydrogen_treatment noref
_refine_ls_matrix_type full
_refine_ls_number_parameters 757
_refine_ls_number_reflns 10198
_refine_ls_number_restraints 95
_refine_ls_R_factor_all 0.1199
_refine_ls_R_factor_gt 0.0805
_refine_ls_shift/su_max 0.036991
_refine_ls_structure_factor_coef F
_refine_ls_weighting_details
;
 Method, part 1, Chebychev polynomial, (Watkin, 1994, Prince, 1982) 
 [weight] = 1.0/[A~0~*T~0~(x)+A~1~*T~1~(x) ... +A~n-1~]*T~n-1~(x)] 
 where A~i~ are the Chebychev coefficients listed below and x= Fcalc/Fmax 
 Method = Robust Weighting (Prince, 1982) 
 W = [weight] * [1-(deltaF/6*sigmaF)^2^]^2^ 
 A~i~ are: 
 1.36 0.536 0.800 
;
_refine_ls_weighting_scheme calc
_refine_ls_wR_factor_all 0.1224
_refine_ls_wR_factor_gt 0.0878
_refine_ls_wR_factor_ref 0.0878
_reflns_limit_h_max 13
_reflns_limit_h_min -13
_reflns_limit_k_max 18
_reflns_limit_k_min -18
_reflns_limit_l_max 32
_reflns_limit_l_min 0
_reflns_number_gt 10198
_reflns_number_total 16237
_reflns_threshold_expression I>3.00u(I)
_cod_data_source_file ol0520525si20051007_051508.cif
_cod_data_source_block arc1072
_cod_depositor_comments
;
The following automatic conversions were performed:
'_atom_site_refinement_disorder_assembly' tag replaced with
'_atom_site_disorder_assembly'.

'_atom_site_refinement_disorder_group'
tag replaced with '_atom_site_disorder_group'.

Automatic conversion script
Id: cif_correct_tags 1440 2010-10-19 06:21:57Z saulius 

The following automatic conversions were performed:

'_symmetry_cell_setting' value 'Triclinic' changed to 'triclinic'
according to /home/saulius/struct/CIF-dictionaries/cif_core.dic
dictionary named 'cif_core.dic' version 2.4.1 from 2010-06-29.

Automatic conversion script
Id: cif_fix_values 1715 2011-07-08 13:25:40Z adriana 
;
_cod_original_sg_symbol_H-M 'P -1 '
_cod_original_formula_sum ' C154 H175 Cl3 N10 O3 Zn2 '
_cod_database_code 1506739

loop_
_symmetry_equiv_pos_as_xyz
x,y,z
-x,-y,-z

loop_
_atom_site_label
_atom_site_type_symbol
_atom_site_fract_x
_atom_site_fract_y
_atom_site_fract_z
_atom_site_U_iso_or_equiv
_atom_site_occupancy
_atom_site_adp_type
_atom_site_refinement_flags_posn
_atom_site_refinement_flags_occupancy
_atom_site_disorder_assembly
_atom_site_disorder_group
_atom_site_attached_hydrogens
Zn1 Zn 0.34726(4) 0.40666(3) 0.301722(17) 0.0212 1.0000 Uani . . . . .
N1 N 0.4905(3) 0.5147(2) 0.33066(11) 0.0224 1.0000 Uani . . . . .
N2 N 0.3836(3) 0.4586(2) 0.22566(12) 0.0231 1.0000 Uani . . . . .
N3 N 0.2636(3) 0.2759(2) 0.26737(11) 0.0224 1.0000 Uani . . . . .
N4 N 0.3658(3) 0.3342(2) 0.37274(11) 0.0211 1.0000 Uani . . . . .
C1 C 0.4966(4) 0.4668(3) 0.42502(14) 0.0235 1.0000 Uani . . . . .
C2 C 0.5317(4) 0.5299(3) 0.38254(14) 0.0223 1.0000 Uani . . . . .
C3 C 0.6153(4) 0.6217(3) 0.38825(14) 0.0262 1.0000 Uani . . . . .
C4 C 0.6234(4) 0.6620(3) 0.33954(15) 0.0251 1.0000 Uani . . . . .
C5 C 0.5441(3) 0.5952(3) 0.30335(14) 0.0222 1.0000 Uani . . . . .
C6 C 0.5214(3) 0.6133(3) 0.24939(14) 0.0232 1.0000 Uani . . . . .
C7 C 0.4456(4) 0.5491(3) 0.21349(14) 0.0261 1.0000 Uani . . . . .
C8 C 0.4280(4) 0.5660(3) 0.15759(16) 0.0330 1.0000 Uani . . . . .
C9 C 0.3582(4) 0.4853(3) 0.13586(15) 0.0326 1.0000 Uani . . . . .
C10 C 0.3311(4) 0.4171(3) 0.17865(14) 0.0258 1.0000 Uani . . . . .
C11 C 0.2622(4) 0.3226(3) 0.17261(14) 0.0235 1.0000 Uani . . . . .
C12 C 0.2327(4) 0.2576(3) 0.21406(14) 0.0237 1.0000 Uani . . . . .
C13 C 0.1685(4) 0.1588(3) 0.20710(15) 0.0281 1.0000 Uani . . . . .
C14 C 0.1616(4) 0.1186(3) 0.25592(15) 0.0274 1.0000 Uani . . . . .
C15 C 0.2224(4) 0.1913(3) 0.29324(14) 0.0239 1.0000 Uani . . . . .
C16 C 0.2433(4) 0.1742(3) 0.34753(14) 0.0238 1.0000 Uani . . . . .
C17 C 0.3137(4) 0.2403(3) 0.38389(14) 0.0243 1.0000 Uani . . . . .
C18 C 0.3449(4) 0.2186(3) 0.43824(15) 0.0295 1.0000 Uani . . . . .
C19 C 0.4155(4) 0.2998(3) 0.45975(15) 0.0290 1.0000 Uani . . . . .
C20 C 0.4275(4) 0.3728(3) 0.41889(14) 0.0246 1.0000 Uani . . . . .
C21 C 0.5380(4) 0.5042(3) 0.47881(15) 0.0262 1.0000 Uani . . . . .
C22 C 0.5842(4) 0.7090(3) 0.22877(14) 0.0234 1.0000 Uani . . . . .
C24 C 0.7780(4) 0.8143(3) 0.20306(14) 0.0250 1.0000 Uani . . . . .
C25 C 0.7003(4) 0.8866(3) 0.19273(15) 0.0266 1.0000 Uani . . . . .
C26 C 0.5666(4) 0.8726(3) 0.19912(15) 0.0283 1.0000 Uani D . . . .
C27 C 0.5100(4) 0.7818(3) 0.21718(15) 0.0258 1.0000 Uani . . . . .
C32 C 0.7176(4) 0.7253(3) 0.22118(14) 0.0243 1.0000 Uani . . . . .
C33 C 0.4801(8) 0.9503(6) 0.1850(4) 0.037(3) 0.60(2) Uiso D P 1 1 .
C34 C 0.5603(10) 1.0416(8) 0.1596(5) 0.049(3) 0.60(2) Uiso D P 1 1 .
C35 C 0.4352(12) 0.9902(8) 0.2378(4) 0.051(3) 0.60(2) Uiso D P 1 1 .
C36 C 0.3628(8) 0.9127(6) 0.1509(4) 0.044(3) 0.60(2) Uiso D P 1 1 .
C133 C 0.4884(11) 0.9586(8) 0.1934(5) 0.031(5) 0.40(2) Uiso D P 1 2 .
C134 C 0.5381(13) 1.0211(10) 0.1453(6) 0.035(3) 0.40(2) Uiso D P 1 2 .
C135 C 0.4913(18) 1.0163(11) 0.2448(5) 0.052(4) 0.40(2) Uiso D P 1 2 .
C136 C 0.3456(15) 0.9210(13) 0.1799(9) 0.076(6) 0.40(2) Uiso D P 1 2 .
C37 C 0.9256(4) 0.8307(3) 0.19564(16) 0.0297 1.0000 Uani . . . . .
C38 C 0.9694(4) 0.9247(4) 0.1661(2) 0.0472 1.0000 Uani . . . . .
C39 C 0.9957(5) 0.8374(4) 0.2503(2) 0.0487 1.0000 Uani . . . . .
C40 C 0.9659(5) 0.7460(4) 0.1641(2) 0.0518 1.0000 Uani . . . . .
C41 C 0.2236(4) 0.2861(3) 0.11752(14) 0.0252 1.0000 Uani . . . . .
C42 C 0.0930(4) 0.2612(3) 0.10186(15) 0.0261 1.0000 Uani . . . . .
C43 C 0.0577(4) 0.2233(3) 0.05130(15) 0.0276 1.0000 Uani D . . . .
C44 C 0.1561(4) 0.2125(3) 0.01632(15) 0.0290 1.0000 Uani . . . . .
C45 C 0.2877(4) 0.2383(3) 0.03014(15) 0.0287 1.0000 Uani . . . . .
C46 C 0.3189(4) 0.2743(3) 0.08189(15) 0.0283 1.0000 Uani . . . . .
C47 C -0.0863(4) 0.1940(3) 0.03407(16) 0.0334 1.0000 Uani D . . . .
C48 C -0.1795(7) 0.2084(5) 0.0789(3) 0.0506(19) 0.749(10) Uiso D P 2 1 .
C49 C -0.1194(7) 0.2609(5) -0.0115(3) 0.0531(19) 0.749(10) Uiso D P 2 1 .
C50 C -0.1107(8) 0.0890(6) 0.0156(3) 0.058(2) 0.749(10) Uiso D P 2 1 .
C148 C -0.161(2) 0.2790(14) 0.0408(9) 0.061(7) 0.251(10) Uiso D P 2 2 .
C149 C -0.1023(19) 0.1579(14) -0.0250(6) 0.051(6) 0.251(10) Uiso D P 2 2 .
C150 C -0.1387(16) 0.1072(11) 0.0688(6) 0.038(5) 0.251(10) Uiso D P 2 2 .
C51 C 0.3960(4) 0.2251(3) -0.00804(16) 0.0347 1.0000 Uani . . . . .
C52 C 0.3447(5) 0.2112(5) -0.06568(19) 0.0537 1.0000 Uani . . . . .
C53 C 0.4994(5) 0.3141(4) -0.0065(2) 0.0462 1.0000 Uani . . . . .
C54 C 0.4580(5) 0.1356(4) 0.0089(2) 0.0512 1.0000 Uani . . . . .
C55 C 0.1903(4) 0.0756(3) 0.36798(14) 0.0246 1.0000 Uani . . . . .
C56 C 0.0587(4) 0.0544(3) 0.37846(14) 0.0242 1.0000 Uani . . . . .
C57 C 0.0075(4) -0.0362(3) 0.39772(15) 0.0269 1.0000 Uani . . . . .
C58 C 0.0920(4) -0.1046(3) 0.40588(16) 0.0290 1.0000 Uani . . . . .
C59 C 0.2241(4) -0.0851(3) 0.39605(17) 0.0304 1.0000 Uani D . . . .
C60 C 0.2712(4) 0.0065(3) 0.37672(16) 0.0288 1.0000 Uani . . . . .
C61 C -0.1376(4) -0.0569(3) 0.40931(17) 0.0326 1.0000 Uani . . . . .
C62 C -0.1749(5) -0.1592(4) 0.4309(2) 0.0512 1.0000 Uani . . . . .
C63 C -0.2175(5) -0.0493(5) 0.3574(2) 0.0553 1.0000 Uani . . . . .
C64 C -0.1710(5) 0.0154(4) 0.4511(2) 0.0503 1.0000 Uani . . . . .
C65 C 0.3207(7) -0.1557(5) 0.4103(3) 0.0364(19) 0.653(12) Uiso D P 3 1 .
C66 C 0.2540(10) -0.2497(8) 0.4354(4) 0.057(3) 0.653(12) Uiso D P 3 1 .
C67 C 0.3727(9) -0.1855(7) 0.3566(4) 0.060(3) 0.653(12) Uiso D P 3 1 .
C68 C 0.4337(8) -0.1097(6) 0.4461(3) 0.054(2) 0.653(12) Uiso D P 3 1 .
C165 C 0.3057(9) -0.1717(7) 0.3954(4) 0.020(3) 0.347(12) Uiso D P 3 2 .
C166 C 0.2771(15) -0.2291(11) 0.4482(6) 0.037(4) 0.347(12) Uiso D P 3 2 .
C167 C 0.2751(15) -0.2398(11) 0.3474(6) 0.050(4) 0.347(12) Uiso D P 3 2 .
C168 C 0.4513(14) -0.1300(13) 0.3964(7) 0.065(5) 0.347(12) Uiso D P 3 2 .
N5 N 0.1774(3) 0.4721(3) 0.31738(15) 0.0360 1.0000 Uani D . . . .
C69 C 0.1749(8) 0.5652(6) 0.3159(4) 0.043(2) 0.5000 Uiso D . 4 -1 .
C70 C 0.0635(10) 0.6068(8) 0.3237(5) 0.058(3) 0.5000 Uiso D . 4 -1 .
C71 C -0.0551(10) 0.5481(7) 0.3266(5) 0.046(3) 0.5000 Uiso D . 4 -1 .
C72 C -0.0579(10) 0.4489(7) 0.3253(5) 0.055(3) 0.5000 Uiso D . 4 -1 .
C73 C 0.0571(8) 0.4119(6) 0.3173(4) 0.042(2) 0.5000 Uiso D . 4 -1 .
C169 C 0.1139(10) 0.5148(8) 0.2835(4) 0.054(3) 0.5000 Uiso D . 4 -2 .
C170 C 0.0033(12) 0.5548(10) 0.2949(5) 0.071(3) 0.5000 Uiso D . 4 -2 .
C171 C -0.0374(12) 0.5588(10) 0.3457(5) 0.057(3) 0.5000 Uiso D . 4 -2 .
C172 C 0.0318(11) 0.5205(10) 0.3843(4) 0.065(3) 0.5000 Uiso D . 4 -2 .
C173 C 0.1423(10) 0.4809(8) 0.3710(4) 0.052(2) 0.5000 Uiso D . 4 -2 .
C74 C 0.8233(8) 0.5086(5) 0.0752(3) 0.0737 1.0000 Uani . . . . .
C75 C 0.7188(9) 0.4924(6) 0.1066(4) 0.0908 1.0000 Uani . . . . .
C76 C 0.7389(14) 0.4672(10) 0.1579(5) 0.1331 1.0000 Uani . . . . .
C77 C 0.8579(16) 0.4594(9) 0.1788(4) 0.1306 1.0000 Uani . . . . .
C78 C 0.9684(12) 0.4798(7) 0.1453(5) 0.1171 1.0000 Uani . . . . .
C79 C 0.9509(8) 0.5039(6) 0.0929(4) 0.0840 1.0000 Uani . . . . .
Cl1 Cl 0.7962(3) 0.53433(17) 0.00971(10) 0.1019 1.0000 Uani . . . . .
C80 C -0.0547(10) 0.4964(7) 0.4664(5) 0.053(3) 0.5000 Uiso D . 4 -1 .
C81 C 0.0744(10) 0.4829(7) 0.4657(5) 0.054(3) 0.5000 Uiso D . 4 -1 .
C82 C 0.1062(11) 0.3918(8) 0.4574(5) 0.064(3) 0.5000 Uiso D . 4 -1 .
C83 C 0.0088(11) 0.3138(8) 0.4468(5) 0.062(3) 0.5000 Uiso D . 4 -1 .
C84 C -0.1175(13) 0.3285(9) 0.4431(7) 0.077(4) 0.5000 Uiso D . 4 -1 .
C85 C -0.1520(10) 0.4190(8) 0.4571(5) 0.059(3) 0.5000 Uiso D . 4 -1 .
Cl2 Cl -0.0965(4) 0.6110(3) 0.48028(15) 0.0747(9) 0.5000 Uiso . . 4 -1 .
O1 O 0.1728(14) 0.6927(10) 0.5801(6) 0.105(4) 0.5000 Uiso . . 4 -1 2
O2 O 0.3730(7) 0.8354(6) 0.6322(3) 0.0548(18) 0.5000 Uiso . . 4 -1 2
O3 O 0.3837(17) 0.7472(14) 0.7169(7) 0.145(6) 0.5000 Uiso . . 4 -1 2
H31 H 0.6591 0.6503 0.4219 0.0308 1.0000 Uiso . . . . .
H41 H 0.6744 0.7257 0.3303 0.0294 1.0000 Uiso . . . . .
H81 H 0.4616 0.6264 0.1384 0.0379 1.0000 Uiso . . . . .
H91 H 0.3303 0.4745 0.0976 0.0377 1.0000 Uiso . . . . .
H131 H 0.1355 0.1263 0.1728 0.0331 1.0000 Uiso . . . . .
H141 H 0.1217 0.0510 0.2644 0.0317 1.0000 Uiso . . . . .
H181 H 0.3192 0.1557 0.4566 0.0348 1.0000 Uiso . . . . .
H191 H 0.4525 0.3078 0.4969 0.0342 1.0000 Uiso . . . . .
H211 H 0.6289 0.5382 0.4841 0.0310 1.0000 Uiso . . . . .
H251 H 0.7424 0.9512 0.1803 0.0312 1.0000 Uiso . . . . .
H271 H 0.4139 0.7694 0.2217 0.0304 1.0000 Uiso . . . . .
H321 H 0.7711 0.6722 0.2289 0.0286 1.0000 Uiso . . . . .
H341 H 0.5012 1.0907 0.1509 0.0589 0.60 Uiso . . 1 1 .
H342 H 0.6306 1.0708 0.1853 0.0589 0.60 Uiso . . 1 1 .
H343 H 0.6000 1.0214 0.1264 0.0589 0.60 Uiso . . 1 1 .
H351 H 0.3784 1.0413 0.2301 0.0611 0.60 Uiso . . 1 1 .
H352 H 0.5129 1.0192 0.2599 0.0611 0.60 Uiso . . 1 1 .
H353 H 0.3853 0.9361 0.2576 0.0611 0.60 Uiso . . 1 1 .
H361 H 0.3111 0.9668 0.1433 0.0530 0.60 Uiso . . 1 1 .
H362 H 0.3910 0.8862 0.1168 0.0530 0.60 Uiso . . 1 1 .
H363 H 0.3081 0.8599 0.1699 0.0530 0.60 Uiso . . 1 1 .
H1341 H 0.4876 1.0770 0.1414 0.0424 0.40 Uiso . . 1 2 .
H1342 H 0.6324 1.0463 0.1514 0.0424 0.40 Uiso . . 1 2 .
H1343 H 0.5264 0.9801 0.1121 0.0424 0.40 Uiso . . 1 2 .
H1351 H 0.4398 1.0715 0.2398 0.0620 0.40 Uiso . . 1 2 .
H1352 H 0.5833 1.0425 0.2552 0.0620 0.40 Uiso . . 1 2 .
H1353 H 0.4527 0.9731 0.2734 0.0620 0.40 Uiso . . 1 2 .
H1361 H 0.2956 0.9773 0.1763 0.0908 0.40 Uiso . . 1 2 .
H1362 H 0.3091 0.8781 0.2090 0.0908 0.40 Uiso . . 1 2 .
H1363 H 0.3387 0.8831 0.1458 0.0908 0.40 Uiso . . 1 2 .
H381 H 1.0657 0.9325 0.1621 0.0554 1.0000 Uiso . . . . .
H382 H 0.9461 0.9814 0.1867 0.0554 1.0000 Uiso . . . . .
H383 H 0.9252 0.9218 0.1301 0.0554 1.0000 Uiso . . . . .
H391 H 1.0918 0.8480 0.2457 0.0562 1.0000 Uiso . . . . .
H392 H 0.9699 0.8930 0.2711 0.0562 1.0000 Uiso . . . . .
H393 H 0.9711 0.7756 0.2698 0.0562 1.0000 Uiso . . . . .
H401 H 1.0619 0.7573 0.1594 0.0611 1.0000 Uiso . . . . .
H402 H 0.9420 0.6842 0.1836 0.0611 1.0000 Uiso . . . . .
H403 H 0.9200 0.7412 0.1284 0.0611 1.0000 Uiso . . . . .
H421 H 0.0239 0.2708 0.1273 0.0306 1.0000 Uiso . . . . .
H441 H 0.1315 0.1852 -0.0201 0.0342 1.0000 Uiso . . . . .
H461 H 0.4124 0.2919 0.0933 0.0329 1.0000 Uiso . . . . .
H481 H -0.2713 0.1884 0.0657 0.0607 0.749 Uiso . . 2 1 .
H482 H -0.1676 0.2784 0.0901 0.0607 0.749 Uiso . . 2 1 .
H483 H -0.1601 0.1677 0.1098 0.0607 0.749 Uiso . . 2 1 .
H491 H -0.2126 0.2430 -0.0233 0.0637 0.749 Uiso . . 2 1 .
H492 H -0.1046 0.3301 0.0012 0.0637 0.749 Uiso . . 2 1 .
H493 H -0.0625 0.2529 -0.0420 0.0637 0.749 Uiso . . 2 1 .
H501 H -0.2044 0.0714 0.0047 0.0702 0.749 Uiso . . 2 1 .
H502 H -0.0884 0.0464 0.0453 0.0702 0.749 Uiso . . 2 1 .
H503 H -0.0554 0.0798 -0.0152 0.0702 0.749 Uiso . . 2 1 .
H1481 H -0.2538 0.2591 0.0295 0.0734 0.251 Uiso . . 2 2 .
H1482 H -0.1552 0.3003 0.0789 0.0734 0.251 Uiso . . 2 2 .
H1483 H -0.1222 0.3340 0.0184 0.0734 0.251 Uiso . . 2 2 .
H1491 H -0.1967 0.1397 -0.0345 0.0614 0.251 Uiso . . 2 2 .
H1492 H -0.0642 0.2110 -0.0486 0.0614 0.251 Uiso . . 2 2 .
H1493 H -0.0562 0.1000 -0.0296 0.0614 0.251 Uiso . . 2 2 .
H1501 H -0.2323 0.0855 0.0590 0.0452 0.251 Uiso . . 2 2 .
H1502 H -0.1301 0.1275 0.1071 0.0452 0.251 Uiso . . 2 2 .
H1503 H -0.0876 0.0523 0.0628 0.0452 0.251 Uiso . . 2 2 .
H521 H 0.4182 0.2029 -0.0892 0.0640 1.0000 Uiso . . . . .
H522 H 0.3046 0.2695 -0.0769 0.0640 1.0000 Uiso . . . . .
H523 H 0.2778 0.1521 -0.0686 0.0640 1.0000 Uiso . . . . .
H531 H 0.5690 0.3041 -0.0316 0.0549 1.0000 Uiso . . . . .
H532 H 0.5381 0.3241 0.0304 0.0549 1.0000 Uiso . . . . .
H533 H 0.4590 0.3726 -0.0171 0.0549 1.0000 Uiso . . . . .
H541 H 0.5289 0.1260 -0.0157 0.0628 1.0000 Uiso . . . . .
H542 H 0.4950 0.1456 0.0460 0.0628 1.0000 Uiso . . . . .
H543 H 0.3904 0.0768 0.0073 0.0628 1.0000 Uiso . . . . .
H561 H 0.0002 0.1048 0.3721 0.0287 1.0000 Uiso . . . . .
H581 H 0.0565 -0.1701 0.4193 0.0340 1.0000 Uiso . . . . .
H601 H 0.3656 0.0221 0.3691 0.0341 1.0000 Uiso . . . . .
H621 H -0.2699 -0.1698 0.4379 0.0603 1.0000 Uiso . . . . .
H622 H -0.1240 -0.1662 0.4647 0.0603 1.0000 Uiso . . . . .
H623 H -0.1551 -0.2083 0.4042 0.0603 1.0000 Uiso . . . . .
H631 H -0.3123 -0.0627 0.3647 0.0647 1.0000 Uiso . . . . .
H632 H -0.1969 0.0176 0.3430 0.0647 1.0000 Uiso . . . . .
H633 H -0.1952 -0.0979 0.3309 0.0647 1.0000 Uiso . . . . .
H641 H -0.2657 0.0016 0.4585 0.0594 1.0000 Uiso . . . . .
H642 H -0.1187 0.0088 0.4845 0.0594 1.0000 Uiso . . . . .
H643 H -0.1506 0.0830 0.4376 0.0594 1.0000 Uiso . . . . .
H661 H 0.3205 -0.2933 0.4440 0.0681 0.653 Uiso . . 3 1 .
H662 H 0.2116 -0.2331 0.4687 0.0681 0.653 Uiso . . 3 1 .
H663 H 0.1869 -0.2837 0.4098 0.0681 0.653 Uiso . . 3 1 .
H671 H 0.4368 -0.2319 0.3630 0.0720 0.653 Uiso . . 3 1 .
H672 H 0.4161 -0.1263 0.3388 0.0720 0.653 Uiso . . 3 1 .
H673 H 0.2987 -0.2174 0.3334 0.0720 0.653 Uiso . . 3 1 .
H681 H 0.4932 -0.1588 0.4541 0.0651 0.653 Uiso . . 3 1 .
H682 H 0.3997 -0.0869 0.4800 0.0651 0.653 Uiso . . 3 1 .
H683 H 0.4824 -0.0532 0.4277 0.0651 0.653 Uiso . . 3 1 .
H1661 H 0.3275 -0.2854 0.4495 0.0447 0.347 Uiso . . 3 2 .
H1662 H 0.3035 -0.1849 0.4795 0.0447 0.347 Uiso . . 3 2 .
H1663 H 0.1821 -0.2535 0.4493 0.0447 0.347 Uiso . . 3 2 .
H1671 H 0.3305 -0.2931 0.3496 0.0605 0.347 Uiso . . 3 2 .
H1672 H 0.1813 -0.2684 0.3471 0.0605 0.347 Uiso . . 3 2 .
H1673 H 0.2934 -0.2025 0.3141 0.0605 0.347 Uiso . . 3 2 .
H1681 H 0.5046 -0.1847 0.3960 0.0775 0.347 Uiso . . 3 2 .
H1682 H 0.4736 -0.0896 0.4294 0.0775 0.347 Uiso . . 3 2 .
H1683 H 0.4700 -0.0888 0.3645 0.0775 0.347 Uiso . . 3 2 .
H691 H 0.2572 0.6088 0.3088 0.0511 0.5000 Uiso . . 4 -1 .
H701 H 0.0686 0.6790 0.3273 0.0695 0.5000 Uiso . . 4 -1 .
H711 H -0.1372 0.5774 0.3296 0.0553 0.5000 Uiso . . 4 -1 .
H721 H -0.1409 0.4046 0.3301 0.0657 0.5000 Uiso . . 4 -1 .
H731 H 0.0545 0.3404 0.3112 0.0508 0.5000 Uiso . . 4 -1 .
H1691 H 0.1455 0.5199 0.2464 0.0651 0.5000 Uiso . . 4 -2 .
H1701 H -0.0478 0.5813 0.2655 0.0849 0.5000 Uiso . . 4 -2 .
H1711 H -0.1162 0.5892 0.3541 0.0682 0.5000 Uiso . . 4 -2 .
H1721 H 0.0041 0.5206 0.4219 0.0785 0.5000 Uiso . . 4 -2 .
H1731 H 0.1985 0.4580 0.3999 0.0622 0.5000 Uiso . . 4 -2 .
H751 H 0.6295 0.4988 0.0924 0.1128 1.0000 Uiso . . . . .
H761 H 0.6624 0.4540 0.1811 0.1680 1.0000 Uiso . . . . .
H771 H 0.8696 0.4400 0.2166 0.1653 1.0000 Uiso . . . . .
H781 H 1.0579 0.4763 0.1602 0.1449 1.0000 Uiso . . . . .
H791 H 1.0257 0.5174 0.0688 0.1018 1.0000 Uiso . . . . .
H811 H 0.1444 0.5396 0.4713 0.0648 0.5000 Uiso . . 4 -1 .
H821 H 0.1994 0.3810 0.4589 0.0770 0.5000 Uiso . . 4 -1 .
H831 H 0.0320 0.2468 0.4419 0.0746 0.5000 Uiso . . 4 -1 .
H841 H -0.1859 0.2746 0.4305 0.0922 0.5000 Uiso . . 4 -1 .
H851 H -0.2454 0.4276 0.4603 0.0714 0.5000 Uiso . . 4 -1 .

loop_
_atom_site_aniso_label
_atom_site_aniso_U_11
_atom_site_aniso_U_22
_atom_site_aniso_U_33
_atom_site_aniso_U_23
_atom_site_aniso_U_13
_atom_site_aniso_U_12
Zn1 0.0253(2) 0.0184(2) 0.0184(2) 0.00152(14) 0.00202(14) -0.00230(15)
N1 0.0271(16) 0.0219(15) 0.0165(14) 0.0018(11) 0.0014(12) -0.0035(12)
N2 0.0260(16) 0.0227(15) 0.0185(14) 0.0005(11) -0.0005(12) -0.0046(12)
N3 0.0278(16) 0.0213(15) 0.0168(14) 0.0014(11) 0.0015(12) -0.0014(12)
N4 0.0268(16) 0.0173(14) 0.0179(14) 0.0017(11) 0.0019(11) -0.0017(12)
C1 0.0314(19) 0.0222(18) 0.0161(16) 0.0007(13) 0.0005(14) 0.0011(14)
C2 0.0254(18) 0.0222(17) 0.0179(16) 0.0003(13) 0.0022(13) -0.0014(14)
C3 0.033(2) 0.0237(18) 0.0204(17) -0.0027(14) -0.0011(14) -0.0010(15)
C4 0.0290(19) 0.0207(17) 0.0238(18) -0.0016(14) 0.0010(14) -0.0035(14)
C5 0.0242(18) 0.0204(17) 0.0211(17) 0.0005(13) 0.0033(13) -0.0009(13)
C6 0.0227(17) 0.0218(17) 0.0237(18) 0.0031(14) 0.0040(14) -0.0025(14)
C7 0.0295(19) 0.0261(19) 0.0208(17) 0.0034(14) 0.0018(14) -0.0036(15)
C8 0.040(2) 0.031(2) 0.0236(19) 0.0073(15) -0.0022(16) -0.0099(17)
C9 0.038(2) 0.035(2) 0.0206(18) 0.0061(16) -0.0027(16) -0.0069(17)
C10 0.0254(19) 0.0295(19) 0.0203(17) 0.0023(14) -0.0005(14) -0.0035(15)
C11 0.0216(17) 0.0259(18) 0.0215(17) -0.0015(14) -0.0003(13) -0.0015(14)
C12 0.0241(18) 0.0243(18) 0.0205(17) -0.0012(13) 0.0009(14) -0.0041(14)
C13 0.032(2) 0.0243(18) 0.0266(19) -0.0034(14) -0.0029(15) -0.0004(15)
C14 0.033(2) 0.0199(17) 0.0261(19) -0.0003(14) -0.0005(15) -0.0066(15)
C15 0.0250(18) 0.0217(17) 0.0240(18) 0.0012(14) 0.0019(14) -0.0006(14)
C16 0.0257(18) 0.0208(17) 0.0240(18) 0.0019(13) 0.0035(14) -0.0005(14)
C17 0.0317(19) 0.0210(17) 0.0194(17) 0.0026(13) 0.0039(14) 0.0005(14)
C18 0.043(2) 0.0228(18) 0.0212(18) 0.0065(14) 0.0008(16) -0.0011(16)
C19 0.041(2) 0.0230(18) 0.0214(18) 0.0039(14) -0.0011(16) 0.0000(16)
C20 0.031(2) 0.0230(18) 0.0190(17) 0.0021(14) 0.0013(14) 0.0012(15)
C21 0.035(2) 0.0213(18) 0.0209(17) -0.0012(13) -0.0021(15) 0.0006(15)
C22 0.0273(18) 0.0217(17) 0.0197(17) 0.0018(13) 0.0026(14) -0.0022(14)
C24 0.0248(18) 0.0276(19) 0.0202(17) 0.0014(14) 0.0021(14) -0.0057(15)
C25 0.030(2) 0.0216(18) 0.0267(19) 0.0026(14) 0.0039(15) -0.0035(15)
C26 0.032(2) 0.0262(19) 0.0264(19) 0.0026(15) 0.0026(15) 0.0009(15)
C27 0.0240(18) 0.0262(19) 0.0259(18) 0.0022(14) 0.0048(14) -0.0018(14)
C32 0.0274(19) 0.0229(18) 0.0213(17) 0.0015(13) 0.0007(14) -0.0015(14)
C37 0.0232(19) 0.030(2) 0.033(2) 0.0037(16) 0.0014(15) -0.0057(15)
C38 0.028(2) 0.049(3) 0.061(3) 0.021(2) 0.005(2) -0.007(2)
C39 0.032(2) 0.067(3) 0.041(3) 0.010(2) -0.0082(19) -0.011(2)
C40 0.031(2) 0.056(3) 0.066(3) -0.013(3) 0.016(2) -0.005(2)
C41 0.0289(19) 0.0231(18) 0.0225(18) -0.0013(14) -0.0038(14) 0.0008(15)
C42 0.0264(19) 0.0254(18) 0.0247(18) 0.0007(14) -0.0003(14) -0.0025(15)
C43 0.0274(19) 0.0257(19) 0.0284(19) 0.0024(15) -0.0041(15) 0.0003(15)
C44 0.027(2) 0.035(2) 0.0233(18) -0.0028(15) -0.0059(15) 0.0001(16)
C45 0.0273(19) 0.032(2) 0.0257(19) -0.0018(15) -0.0008(15) 0.0003(16)
C46 0.0241(19) 0.036(2) 0.0219(18) 0.0002(15) -0.0030(14) -0.0044(15)
C47 0.0247(19) 0.040(2) 0.033(2) -0.0053(17) -0.0060(16) -0.0020(17)
C51 0.028(2) 0.052(3) 0.0235(19) -0.0043(17) -0.0020(15) 0.0048(18)
C52 0.040(3) 0.093(4) 0.027(2) -0.011(2) -0.0003(19) 0.007(3)
C53 0.035(2) 0.060(3) 0.042(3) -0.001(2) 0.012(2) 0.000(2)
C54 0.044(3) 0.055(3) 0.057(3) 0.000(2) 0.007(2) 0.018(2)
C55 0.0294(19) 0.0211(17) 0.0216(17) 0.0012(13) 0.0030(14) -0.0031(14)
C56 0.0268(19) 0.0207(17) 0.0242(18) 0.0002(14) 0.0013(14) 0.0002(14)
C57 0.028(2) 0.0262(19) 0.0240(18) -0.0010(14) 0.0031(15) -0.0071(15)
C58 0.031(2) 0.0223(18) 0.032(2) 0.0050(15) 0.0052(16) -0.0051(15)
C59 0.028(2) 0.0231(19) 0.040(2) 0.0105(16) 0.0035(16) 0.0035(15)
C60 0.0266(19) 0.0262(19) 0.032(2) 0.0023(15) 0.0048(15) -0.0018(15)
C61 0.025(2) 0.034(2) 0.036(2) -0.0051(17) 0.0063(16) -0.0047(16)
C62 0.033(2) 0.044(3) 0.074(4) 0.007(2) 0.017(2) -0.008(2)
C63 0.029(2) 0.083(4) 0.050(3) 0.004(3) -0.003(2) -0.005(2)
C64 0.035(2) 0.054(3) 0.059(3) -0.019(2) 0.014(2) -0.004(2)
N5 0.0361(19) 0.0299(18) 0.043(2) 0.0090(15) 0.0058(16) 0.0069(15)
C74 0.082(5) 0.055(4) 0.089(5) -0.001(3) 0.005(4) 0.024(3)
C75 0.100(6) 0.077(5) 0.105(6) 0.002(4) 0.032(5) 0.040(4)
C76 0.168(11) 0.151(11) 0.101(8) 0.011(7) 0.015(7) 0.092(9)
C77 0.199(13) 0.140(10) 0.075(6) 0.002(6) 0.015(7) 0.097(9)
C78 0.153(10) 0.091(6) 0.118(8) -0.034(6) -0.037(7) 0.069(7)
C79 0.093(5) 0.062(4) 0.100(6) -0.018(4) -0.010(4) 0.024(4)
Cl1 0.1212(18) 0.0897(14) 0.0999(15) 0.0253(12) 0.0036(13) 0.0308(13)

loop_
_atom_type_symbol
_atom_type_scat_dispersion_real
_atom_type_scat_dispersion_imag
_atom_type_scat_Cromer_Mann_a1
_atom_type_scat_Cromer_Mann_b1
_atom_type_scat_Cromer_Mann_a2
_atom_type_scat_Cromer_Mann_b2
_atom_type_scat_Cromer_Mann_a3
_atom_type_scat_Cromer_Mann_b3
_atom_type_scat_Cromer_Mann_a4
_atom_type_scat_Cromer_Mann_b4
_atom_type_scat_Cromer_Mann_c
_atom_type_scat_source
'C   ' 0.0033 0.0016 2.3100 20.8439 1.0200 10.2075 1.5886 0.5687 0.8650 51.6512 0.2156 International_Tables_Vol_IV_Table_2.2B
'H   ' 0.0000 0.0000 0.4930 10.5109 0.3229 26.1257 0.1402 3.1424 0.0408 57.7998 0.0030 International_Tables_Vol_IV_Table_2.2B
'Cl  ' 0.1484 0.1585 11.4604 0.0104 7.1964 1.1662 6.2556 18.5194 1.6455 47.7784 -9.5574 International_Tables_Vol_IV_Table_2.2B
'N   ' 0.0061 0.0033 12.2126 0.0057 3.1322 9.8933 2.0125 28.9975 1.1663 0.5826 -11.5290 International_Tables_Vol_IV_Table_2.2B
'O   ' 0.0106 0.0060 3.0485 13.2771 2.2868 5.7011 1.5463 0.3239 0.8670 32.9089 0.2508 International_Tables_Vol_IV_Table_2.2B
'Zn  ' 0.2839 1.4301 14.0743 3.2655 7.0318 0.2333 5.1652 10.3163 2.4100 58.7097 1.3041 International_Tables_Vol_IV_Table_2.2B

loop_
_geom_angle_atom_site_label_1
_geom_angle_site_symmetry_1
_geom_angle_atom_site_label_2
_geom_angle_atom_site_label_3
_geom_angle_site_symmetry_3
_geom_angle
_geom_angle_publ_flag
N5 . Zn1 N4 . 99.47(13) yes
N5 . Zn1 N3 . 100.60(13) yes
N4 . Zn1 N3 . 88.40(11) yes
N5 . Zn1 N2 . 99.53(13) yes
N4 . Zn1 N2 . 161.01(12) yes
N3 . Zn1 N2 . 88.31(11) yes
N5 . Zn1 N1 . 100.24(13) yes
N4 . Zn1 N1 . 88.18(11) yes
N3 . Zn1 N1 . 159.16(12) yes
N2 . Zn1 N1 . 88.26(11) yes
C5 . N1 C2 . 106.5(3) yes
C5 . N1 Zn1 . 126.1(2) yes
C2 . N1 Zn1 . 126.4(2) yes
C10 . N2 C7 . 106.4(3) yes
C10 . N2 Zn1 . 126.6(2) yes
C7 . N2 Zn1 . 126.0(2) yes
C15 . N3 C12 . 106.3(3) yes
C15 . N3 Zn1 . 126.8(2) yes
C12 . N3 Zn1 . 126.9(2) yes
C20 . N4 C17 . 106.4(3) yes
C20 . N4 Zn1 . 126.4(2) yes
C17 . N4 Zn1 . 127.1(2) yes
C21 . C1 C20 . 119.3(3) yes
C21 . C1 C2 . 116.3(3) yes
C20 . C1 C2 . 124.4(3) yes
C3 . C2 N1 . 109.9(3) yes
C3 . C2 C1 . 124.3(3) yes
N1 . C2 C1 . 125.8(3) yes
H31 . C3 C4 . 126.416 no
H31 . C3 C2 . 126.415 no
C4 . C3 C2 . 107.2(3) yes
H41 . C4 C5 . 126.563 no
H41 . C4 C3 . 126.563 no
C5 . C4 C3 . 106.9(3) yes
C6 . C5 N1 . 126.1(3) yes
C6 . C5 C4 . 124.3(3) yes
N1 . C5 C4 . 109.6(3) yes
C22 . C6 C7 . 118.0(3) yes
C22 . C6 C5 . 116.9(3) yes
C7 . C6 C5 . 125.2(3) yes
C8 . C7 N2 . 109.7(3) yes
C8 . C7 C6 . 124.9(3) yes
N2 . C7 C6 . 125.3(3) yes
H81 . C8 C9 . 126.240 no
H81 . C8 C7 . 126.240 no
C9 . C8 C7 . 107.5(3) yes
H91 . C9 C10 . 126.618 no
H91 . C9 C8 . 126.618 no
C10 . C9 C8 . 106.8(3) yes
C11 . C10 N2 . 125.5(3) yes
C11 . C10 C9 . 125.0(3) yes
N2 . C10 C9 . 109.5(3) yes
C41 . C11 C12 . 116.9(3) yes
C41 . C11 C10 . 117.9(3) yes
C12 . C11 C10 . 125.1(3) yes
C13 . C12 N3 . 109.4(3) yes
C13 . C12 C11 . 124.7(3) yes
N3 . C12 C11 . 125.9(3) yes
H131 . C13 C14 . 126.447 no
H131 . C13 C12 . 126.447 no
C14 . C13 C12 . 107.1(3) yes
H141 . C14 C15 . 126.439 no
H141 . C14 C13 . 126.439 no
C15 . C14 C13 . 107.1(3) yes
C16 . C15 N3 . 125.9(3) yes
C16 . C15 C14 . 123.8(3) yes
N3 . C15 C14 . 110.1(3) yes
C55 . C16 C17 . 117.3(3) yes
C55 . C16 C15 . 117.4(3) yes
C17 . C16 C15 . 125.3(3) yes
C18 . C17 N4 . 110.0(3) yes
C18 . C17 C16 . 124.6(3) yes
N4 . C17 C16 . 125.3(3) yes
H181 . C18 C19 . 126.571 no
H181 . C18 C17 . 126.571 no
C19 . C18 C17 . 106.9(3) yes
H191 . C19 C20 . 126.345 no
H191 . C19 C18 . 126.345 no
C20 . C19 C18 . 107.3(3) yes
N4 . C20 C1 . 125.5(3) yes
N4 . C20 C19 . 109.4(3) yes
C1 . C20 C19 . 125.0(3) yes
H211 . C21 C21 2_666 117.727 no
H211 . C21 C1 . 117.727 no
C21 2_666 C21 C1 . 124.5(4) yes
C32 . C22 C27 . 119.3(3) yes
C32 . C22 C6 . 120.4(3) yes
C27 . C22 C6 . 120.2(3) yes
C37 . C24 C32 . 120.1(4) yes
C37 . C24 C25 . 122.1(3) yes
C32 . C24 C25 . 117.8(3) yes
H251 . C25 C26 . 118.702 no
H251 . C25 C24 . 118.702 no
C26 . C25 C24 . 122.6(3) yes
C33 . C26 C27 . 119.7(4) yes
C33 . C26 C25 . 122.6(4) yes
C27 . C26 C25 . 117.7(4) yes
C133 . C26 C27 . 121.8(5) yes
C133 . C26 C25 . 120.1(5) yes
C27 . C26 C25 . 117.7(4) yes
H271 . C27 C22 . 119.311 no
H271 . C27 C26 . 119.311 no
C22 . C27 C26 . 121.4(3) yes
H321 . C32 C22 . 119.393 no
H321 . C32 C24 . 119.393 no
C22 . C32 C24 . 121.2(4) yes
C36 . C33 C35 . 108.9(7) yes
C36 . C33 C34 . 111.1(8) yes
C35 . C33 C34 . 103.8(7) yes
C36 . C33 C26 . 113.7(7) yes
C35 . C33 C26 . 107.3(7) yes
C34 . C33 C26 . 111.5(6) yes
H343 . C34 H342 . 109.476 no
H343 . C34 H341 . 109.475 no
H342 . C34 H341 . 109.476 no
H343 . C34 C33 . 109.466 no
H342 . C34 C33 . 109.467 no
H341 . C34 C33 . 109.467 no
H353 . C35 H352 . 109.474 no
H353 . C35 H351 . 109.478 no
H352 . C35 H351 . 109.473 no
H353 . C35 C33 . 109.469 no
H352 . C35 C33 . 109.465 no
H351 . C35 C33 . 109.468 no
H363 . C36 H362 . 109.477 no
H363 . C36 H361 . 109.475 no
H362 . C36 H361 . 109.477 no
H363 . C36 C33 . 109.466 no
H362 . C36 C33 . 109.467 no
H361 . C36 C33 . 109.466 no
C136 . C133 C135 . 106.6(11) yes
C136 . C133 C134 . 105.9(10) yes
C135 . C133 C134 . 113.5(10) yes
C136 . C133 C26 . 110.0(9) yes
C135 . C133 C26 . 111.4(9) yes
C134 . C133 C26 . 109.3(8) yes
H1343 . C134 H1342 . 109.476 no
H1343 . C134 H1341 . 109.475 no
H1342 . C134 H1341 . 109.477 no
H1343 . C134 C133 . 109.466 no
H1342 . C134 C133 . 109.467 no
H1341 . C134 C133 . 109.467 no
H1353 . C135 H1352 . 109.474 no
H1353 . C135 H1351 . 109.479 no
H1352 . C135 H1351 . 109.472 no
H1353 . C135 C133 . 109.470 no
H1352 . C135 C133 . 109.464 no
H1351 . C135 C133 . 109.468 no
H1363 . C136 H1362 . 109.476 no
H1363 . C136 H1361 . 109.482 no
H1362 . C136 H1361 . 109.467 no
H1363 . C136 C133 . 109.473 no
H1362 . C136 C133 . 109.463 no
H1361 . C136 C133 . 109.467 no
C40 . C37 C39 . 109.2(4) yes
C40 . C37 C38 . 108.2(4) yes
C39 . C37 C38 . 108.1(4) yes
C40 . C37 C24 . 110.0(3) yes
C39 . C37 C24 . 109.1(3) yes
C38 . C37 C24 . 112.1(3) yes
H383 . C38 H382 . 109.476 no
H383 . C38 H381 . 109.475 no
H382 . C38 H381 . 109.476 no
H383 . C38 C37 . 109.467 no
H382 . C38 C37 . 109.467 no
H381 . C38 C37 . 109.467 no
H393 . C39 H392 . 109.476 no
H393 . C39 H391 . 109.475 no
H392 . C39 H391 . 109.475 no
H393 . C39 C37 . 109.467 no
H392 . C39 C37 . 109.467 no
H391 . C39 C37 . 109.467 no
H403 . C40 H402 . 109.476 no
H403 . C40 H401 . 109.476 no
H402 . C40 H401 . 109.476 no
H403 . C40 C37 . 109.466 no
H402 . C40 C37 . 109.467 no
H401 . C40 C37 . 109.467 no
C46 . C41 C42 . 119.4(3) yes
C46 . C41 C11 . 119.4(3) yes
C42 . C41 C11 . 121.1(3) yes
H421 . C42 C43 . 119.561 no
H421 . C42 C41 . 119.561 no
C43 . C42 C41 . 120.9(4) yes
C47 . C43 C44 . 120.6(3) yes
C47 . C43 C42 . 121.2(3) yes
C44 . C43 C42 . 118.3(3) yes
H441 . C44 C45 . 118.731 no
H441 . C44 C43 . 118.731 no
C45 . C44 C43 . 122.5(3) yes
C51 . C45 C46 . 120.1(3) yes
C51 . C45 C44 . 122.6(3) yes
C46 . C45 C44 . 117.3(4) yes
H461 . C46 C41 . 119.213 no
H461 . C46 C45 . 119.214 no
C41 . C46 C45 . 121.6(3) yes
C50 . C47 C49 . 110.0(5) yes
C50 . C47 C48 . 108.7(5) yes
C49 . C47 C48 . 106.5(5) yes
C50 . C47 C43 . 110.7(4) yes
C49 . C47 C43 . 108.2(4) yes
C48 . C47 C43 . 112.6(4) yes
C150 . C47 C149 . 107.1(9) yes
C150 . C47 C148 . 112.1(10) yes
C149 . C47 C148 . 108.8(10) yes
C150 . C47 C43 . 106.6(7) yes
C149 . C47 C43 . 112.0(8) yes
C148 . C47 C43 . 110.3(9) yes
H483 . C48 H482 . 109.477 no
H483 . C48 H481 . 109.476 no
H482 . C48 H481 . 109.476 no
H483 . C48 C47 . 109.466 no
H482 . C48 C47 . 109.466 no
H481 . C48 C47 . 109.466 no
H493 . C49 H492 . 109.476 no
H493 . C49 H491 . 109.476 no
H492 . C49 H491 . 109.476 no
H493 . C49 C47 . 109.466 no
H492 . C49 C47 . 109.467 no
H491 . C49 C47 . 109.467 no
H503 . C50 H502 . 109.475 no
H503 . C50 H501 . 109.476 no
H502 . C50 H501 . 109.476 no
H503 . C50 C47 . 109.467 no
H502 . C50 C47 . 109.467 no
H501 . C50 C47 . 109.467 no
H1483 . C148 H1482 . 109.476 no
H1483 . C148 H1481 . 109.477 no
H1482 . C148 H1481 . 109.476 no
H1483 . C148 C47 . 109.467 no
H1482 . C148 C47 . 109.466 no
H1481 . C148 C47 . 109.467 no
H1493 . C149 H1492 . 109.476 no
H1493 . C149 H1491 . 109.477 no
H1492 . C149 H1491 . 109.476 no
H1493 . C149 C47 . 109.467 no
H1492 . C149 C47 . 109.466 no
H1491 . C149 C47 . 109.467 no
H1503 . C150 H1502 . 109.476 no
H1503 . C150 H1501 . 109.476 no
H1502 . C150 H1501 . 109.475 no
H1503 . C150 C47 . 109.467 no
H1502 . C150 C47 . 109.466 no
H1501 . C150 C47 . 109.467 no
C54 . C51 C53 . 109.4(4) yes
C54 . C51 C52 . 109.2(4) yes
C53 . C51 C52 . 107.0(4) yes
C54 . C51 C45 . 108.5(4) yes
C53 . C51 C45 . 110.7(4) yes
C52 . C51 C45 . 112.0(3) yes
H523 . C52 H522 . 109.476 no
H523 . C52 H521 . 109.476 no
H522 . C52 H521 . 109.475 no
H523 . C52 C51 . 109.467 no
H522 . C52 C51 . 109.466 no
H521 . C52 C51 . 109.467 no
H533 . C53 H532 . 109.476 no
H533 . C53 H531 . 109.476 no
H532 . C53 H531 . 109.476 no
H533 . C53 C51 . 109.467 no
H532 . C53 C51 . 109.467 no
H531 . C53 C51 . 109.467 no
H543 . C54 H542 . 109.476 no
H543 . C54 H541 . 109.476 no
H542 . C54 H541 . 109.476 no
H543 . C54 C51 . 109.467 no
H542 . C54 C51 . 109.466 no
H541 . C54 C51 . 109.467 no
C60 . C55 C56 . 119.7(3) yes
C60 . C55 C16 . 120.4(3) yes
C56 . C55 C16 . 119.8(3) yes
H561 . C56 C57 . 119.554 no
H561 . C56 C55 . 119.554 no
C57 . C56 C55 . 120.9(4) yes
C61 . C57 C58 . 122.6(3) yes
C61 . C57 C56 . 119.6(4) yes
C58 . C57 C56 . 117.9(3) yes
H581 . C58 C59 . 118.785 no
H581 . C58 C57 . 118.785 no
C59 . C58 C57 . 122.4(3) yes
C65 . C59 C60 . 119.0(4) yes
C65 . C59 C58 . 122.9(4) yes
C60 . C59 C58 . 117.8(4) yes
C165 . C59 C60 . 122.3(5) yes
C165 . C59 C58 . 118.6(5) yes
C60 . C59 C58 . 117.8(4) yes
H601 . C60 C55 . 119.362 no
H601 . C60 C59 . 119.363 no
C55 . C60 C59 . 121.3(4) yes
C64 . C61 C63 . 110.8(4) yes
C64 . C61 C62 . 107.5(4) yes
C63 . C61 C62 . 107.8(4) yes
C64 . C61 C57 . 109.8(3) yes
C63 . C61 C57 . 109.0(3) yes
C62 . C61 C57 . 111.9(4) yes
H623 . C62 H622 . 109.476 no
H623 . C62 H621 . 109.476 no
H622 . C62 H621 . 109.476 no
H623 . C62 C61 . 109.467 no
H622 . C62 C61 . 109.466 no
H621 . C62 C61 . 109.467 no
H633 . C63 H632 . 109.476 no
H633 . C63 H631 . 109.476 no
H632 . C63 H631 . 109.475 no
H633 . C63 C61 . 109.467 no
H632 . C63 C61 . 109.466 no
H631 . C63 C61 . 109.466 no
H643 . C64 H642 . 109.476 no
H643 . C64 H641 . 109.476 no
H642 . C64 H641 . 109.475 no
H643 . C64 C61 . 109.467 no
H642 . C64 C61 . 109.467 no
H641 . C64 C61 . 109.466 no
C68 . C65 C67 . 109.4(6) yes
C68 . C65 C66 . 109.9(7) yes
C67 . C65 C66 . 106.8(7) yes
C68 . C65 C59 . 113.0(6) yes
C67 . C65 C59 . 105.1(6) yes
C66 . C65 C59 . 112.3(6) yes
H663 . C66 H662 . 109.476 no
H663 . C66 H661 . 109.476 no
H662 . C66 H661 . 109.475 no
H663 . C66 C65 . 109.467 no
H662 . C66 C65 . 109.466 no
H661 . C66 C65 . 109.466 no
H673 . C67 H672 . 109.476 no
H673 . C67 H671 . 109.475 no
H672 . C67 H671 . 109.476 no
H673 . C67 C65 . 109.467 no
H672 . C67 C65 . 109.467 no
H671 . C67 C65 . 109.467 no
H683 . C68 H682 . 109.476 no
H683 . C68 H681 . 109.476 no
H682 . C68 H681 . 109.476 no
H683 . C68 C65 . 109.466 no
H682 . C68 C65 . 109.467 no
H681 . C68 C65 . 109.466 no
C168 . C165 C167 . 109.1(10) yes
C168 . C165 C166 . 108.2(10) yes
C167 . C165 C166 . 110.2(10) yes
C168 . C165 C59 . 108.6(9) yes
C167 . C165 C59 . 113.8(8) yes
C166 . C165 C59 . 106.7(8) yes
H1663 . C166 H1662 . 109.476 no
H1663 . C166 H1661 . 109.476 no
H1662 . C166 H1661 . 109.475 no
H1663 . C166 C165 . 109.467 no
H1662 . C166 C165 . 109.466 no
H1661 . C166 C165 . 109.466 no
H1673 . C167 H1672 . 109.476 no
H1673 . C167 H1671 . 109.476 no
H1672 . C167 H1671 . 109.476 no
H1673 . C167 C165 . 109.467 no
H1672 . C167 C165 . 109.467 no
H1671 . C167 C165 . 109.467 no
H1683 . C168 H1682 . 109.475 no
H1683 . C168 H1681 . 109.476 no
H1682 . C168 H1681 . 109.477 no
H1683 . C168 C165 . 109.466 no
H1682 . C168 C165 . 109.466 no
H1681 . C168 C165 . 109.467 no
C173 . N5 C169 . 116.1(6) yes
C173 . N5 Zn1 . 118.1(4) yes
C169 . N5 Zn1 . 125.2(5) yes
C73 . N5 C69 . 117.1(6) yes
C73 . N5 Zn1 . 118.1(4) yes
C69 . N5 Zn1 . 123.2(4) yes
H691 . C69 C70 . 118.547 no
H691 . C69 N5 . 118.547 no
C70 . C69 N5 . 122.9(7) yes
H701 . C70 C71 . 120.094 no
H701 . C70 C69 . 120.095 no
C71 . C70 C69 . 119.8(8) yes
H711 . C71 C72 . 120.600 no
H711 . C71 C70 . 120.601 no
C72 . C71 C70 . 118.8(8) yes
H721 . C72 C73 . 120.810 no
H721 . C72 C71 . 120.810 no
C73 . C72 C71 . 118.4(8) yes
H731 . C73 C72 . 119.123 no
H731 . C73 N5 . 119.122 no
C72 . C73 N5 . 121.8(7) yes
H1691 . C169 C170 . 118.264 no
H1691 . C169 N5 . 118.264 no
C170 . C169 N5 . 123.5(9) yes
H1701 . C170 C171 . 119.492 no
H1701 . C170 C169 . 119.492 no
C171 . C170 C169 . 121.0(9) yes
H1711 . C171 C172 . 120.979 no
H1711 . C171 C170 . 120.979 no
C172 . C171 C170 . 118.0(9) yes
H1721 . C172 C173 . 120.484 no
H1721 . C172 C171 . 120.484 no
C173 . C172 C171 . 119.0(9) yes
H1731 . C173 C172 . 119.245 no
H1731 . C173 N5 . 119.245 no
C172 . C173 N5 . 121.5(8) yes
Cl1 . C74 C79 . 118.2(6) yes
Cl1 . C74 C75 . 118.0(7) yes
C79 . C74 C75 . 123.9(8) yes
H751 . C75 C76 . 120.890 no
H751 . C75 C74 . 120.890 no
C76 . C75 C74 . 118.2(10) yes
H761 . C76 C77 . 118.692 no
H761 . C76 C75 . 118.693 no
C77 . C76 C75 . 122.6(12) yes
H771 . C77 C78 . 120.781 no
H771 . C77 C76 . 120.780 no
C78 . C77 C76 . 118.4(10) yes
H781 . C78 C79 . 119.844 no
H781 . C78 C77 . 119.843 no
C79 . C78 C77 . 120.3(10) yes
H791 . C79 C78 . 121.744 no
H791 . C79 C74 . 121.744 no
C78 . C79 C74 . 116.5(9) yes
Cl2 . C80 C85 . 119.3(8) yes
Cl2 . C80 C81 . 120.1(7) yes
C85 . C80 C81 . 120.5(9) yes
H811 . C81 C82 . 120.167 no
H811 . C81 C80 . 120.166 no
C82 . C81 C80 . 119.7(9) yes
H821 . C82 C83 . 119.954 no
H821 . C82 C81 . 119.953 no
C83 . C82 C81 . 120.1(9) yes
H831 . C83 C84 . 119.932 no
H831 . C83 C82 . 119.926 no
C84 . C83 C82 . 120.1(9) yes
H841 . C84 C85 . 120.021 no
H841 . C84 C83 . 120.004 no
C85 . C84 C83 . 120.0(10) yes
H851 . C85 C80 . 120.590 no
H851 . C85 C84 . 120.584 no
C80 . C85 C84 . 118.8(9) yes

loop_
_geom_bond_atom_site_label_1
_geom_bond_atom_site_label_2
_geom_bond_site_symmetry_2
_geom_bond_distance
_geom_bond_publ_flag
Zn1 N5 . 2.141(4) yes
Zn1 N4 . 2.078(3) yes
Zn1 N3 . 2.070(3) yes
Zn1 N2 . 2.083(3) yes
Zn1 N1 . 2.071(3) yes
N1 C5 . 1.380(4) yes
N1 C2 . 1.367(4) yes
N2 C10 . 1.375(5) yes
N2 C7 . 1.373(5) yes
N3 C15 . 1.373(5) yes
N3 C12 . 1.384(5) yes
N4 C20 . 1.376(5) yes
N4 C17 . 1.377(5) yes
C1 C21 . 1.475(5) yes
C1 C20 . 1.405(5) yes
C1 C2 . 1.415(5) yes
C2 C3 . 1.444(5) yes
C3 H31 . 1.000 no
C3 C4 . 1.354(5) yes
C4 H41 . 1.000 no
C4 C5 . 1.447(5) yes
C5 C6 . 1.403(5) yes
C6 C22 . 1.503(5) yes
C6 C7 . 1.406(5) yes
C7 C8 . 1.440(5) yes
C8 H81 . 1.000 no
C8 C9 . 1.349(6) yes
C9 H91 . 1.000 no
C9 C10 . 1.452(5) yes
C10 C11 . 1.410(5) yes
C11 C41 . 1.496(5) yes
C11 C12 . 1.402(5) yes
C12 C13 . 1.447(5) yes
C13 H131 . 1.000 no
C13 C14 . 1.356(5) yes
C14 H141 . 1.000 no
C14 C15 . 1.438(5) yes
C15 C16 . 1.406(5) yes
C16 C55 . 1.506(5) yes
C16 C17 . 1.404(5) yes
C17 C18 . 1.442(5) yes
C18 H181 . 1.000 no
C18 C19 . 1.355(6) yes
C19 H191 . 1.000 no
C19 C20 . 1.449(5) yes
C21 H211 . 1.000 no
C21 C21 2_666 1.345(8) yes
C22 C32 . 1.394(5) yes
C22 C27 . 1.381(6) yes
C24 C37 . 1.538(5) yes
C24 C32 . 1.396(5) yes
C24 C25 . 1.394(6) yes
C25 H251 . 1.000 no
C25 C26 . 1.391(6) yes
C26 C33 . 1.535(9) yes
C26 C27 . 1.403(5) yes
C26 C133 . 1.541(11) yes
C26 C27 . 1.403(5) yes
C27 H271 . 1.000 no
C32 H321 . 1.000 no
C33 C36 . 1.498(11) yes
C33 C35 . 1.547(11) yes
C33 C34 . 1.573(11) yes
C34 H343 . 1.000 no
C34 H342 . 1.000 no
C34 H341 . 1.000 no
C35 H353 . 1.000 no
C35 H352 . 1.000 no
C35 H351 . 1.000 no
C36 H363 . 1.000 no
C36 H362 . 1.000 no
C36 H361 . 1.000 no
C133 C136 . 1.529(15) yes
C133 C135 . 1.515(14) yes
C133 C134 . 1.558(13) yes
C134 H1343 . 1.000 no
C134 H1342 . 1.000 no
C134 H1341 . 1.000 no
C135 H1353 . 1.000 no
C135 H1352 . 1.000 no
C135 H1351 . 1.000 no
C136 H1363 . 1.000 no
C136 H1362 . 1.000 no
C136 H1361 . 1.000 no
C37 C40 . 1.526(7) yes
C37 C39 . 1.533(6) yes
C37 C38 . 1.533(6) yes
C38 H383 . 1.000 no
C38 H382 . 1.000 no
C38 H381 . 1.000 no
C39 H393 . 1.000 no
C39 H392 . 1.000 no
C39 H391 . 1.000 no
C40 H403 . 1.000 no
C40 H402 . 1.000 no
C40 H401 . 1.000 no
C41 C46 . 1.384(6) yes
C41 C42 . 1.396(5) yes
C42 H421 . 1.000 no
C42 C43 . 1.392(5) yes
C43 C47 . 1.543(5) yes
C43 C44 . 1.394(6) yes
C44 H441 . 1.000 no
C44 C45 . 1.397(5) yes
C45 C51 . 1.533(6) yes
C45 C46 . 1.403(5) yes
C46 H461 . 1.000 no
C47 C50 . 1.510(8) yes
C47 C49 . 1.545(8) yes
C47 C48 . 1.540(8) yes
C47 C150 . 1.546(14) yes
C47 C149 . 1.561(15) yes
C47 C148 . 1.509(16) yes
C48 H483 . 1.000 no
C48 H482 . 1.000 no
C48 H481 . 1.000 no
C49 H493 . 1.000 no
C49 H492 . 1.000 no
C49 H491 . 1.000 no
C50 H503 . 1.000 no
C50 H502 . 1.000 no
C50 H501 . 1.000 no
C148 H1483 . 1.000 no
C148 H1482 . 1.000 no
C148 H1481 . 1.000 no
C149 H1493 . 1.000 no
C149 H1492 . 1.000 no
C149 H1491 . 1.000 no
C150 H1503 . 1.000 no
C150 H1502 . 1.000 no
C150 H1501 . 1.000 no
C51 C54 . 1.536(7) yes
C51 C53 . 1.521(7) yes
C51 C52 . 1.532(6) yes
C52 H523 . 1.000 no
C52 H522 . 1.000 no
C52 H521 . 1.000 no
C53 H533 . 1.000 no
C53 H532 . 1.000 no
C53 H531 . 1.000 no
C54 H543 . 1.000 no
C54 H542 . 1.000 no
C54 H541 . 1.000 no
C55 C60 . 1.376(6) yes
C55 C56 . 1.393(5) yes
C56 H561 . 1.000 no
C56 C57 . 1.396(5) yes
C57 C61 . 1.534(5) yes
C57 C58 . 1.393(6) yes
C58 H581 . 1.000 no
C58 C59 . 1.393(6) yes
C59 C65 . 1.535(8) yes
C59 C60 . 1.397(5) yes
C59 C165 . 1.565(9) yes
C59 C60 . 1.397(5) yes
C60 H601 . 1.000 no
C61 C64 . 1.527(6) yes
C61 C63 . 1.538(7) yes
C61 C62 . 1.531(7) yes
C62 H623 . 1.000 no
C62 H622 . 1.000 no
C62 H621 . 1.000 no
C63 H633 . 1.000 no
C63 H632 . 1.000 no
C63 H631 . 1.000 no
C64 H643 . 1.000 no
C64 H642 . 1.000 no
C64 H641 . 1.000 no
C65 C68 . 1.520(10) yes
C65 C67 . 1.546(11) yes
C65 C66 . 1.543(11) yes
C66 H663 . 1.000 no
C66 H662 . 1.000 no
C66 H661 . 1.000 no
C67 H673 . 1.000 no
C67 H672 . 1.000 no
C67 H671 . 1.000 no
C68 H683 . 1.000 no
C68 H682 . 1.000 no
C68 H681 . 1.000 no
C165 C168 . 1.543(15) yes
C165 C167 . 1.525(14) yes
C165 C166 . 1.574(13) yes
C166 H1663 . 1.000 no
C166 H1662 . 1.000 no
C166 H1661 . 1.000 no
C167 H1673 . 1.000 no
C167 H1672 . 1.000 no
C167 H1671 . 1.000 no
C168 H1683 . 1.000 no
C168 H1682 . 1.000 no
C168 H1681 . 1.000 no
N5 C173 . 1.419(10) yes
N5 C169 . 1.264(10) yes
N5 C73 . 1.404(9) yes
N5 C69 . 1.298(9) yes
C69 H691 . 1.000 no
C69 C70 . 1.382(12) yes
C70 H701 . 1.000 no
C70 C71 . 1.385(12) yes
C71 H711 . 1.000 no
C71 C72 . 1.374(12) yes
C72 H721 . 1.000 no
C72 C73 . 1.385(12) yes
C73 H731 . 1.000 no
C169 H1691 . 1.000 no
C169 C170 . 1.382(13) yes
C170 H1701 . 1.000 no
C170 C171 . 1.364(14) yes
C171 H1711 . 1.000 no
C171 C172 . 1.347(13) yes
C172 H1721 . 1.000 no
C172 C173 . 1.390(13) yes
C173 H1731 . 1.000 no
C74 Cl1 . 1.713(8) yes
C74 C79 . 1.395(11) yes
C74 C75 . 1.361(11) yes
C75 H751 . 1.000 no
C75 C76 . 1.360(14) yes
C76 H761 . 1.000 no
C76 C77 . 1.347(17) yes
C77 H771 . 1.000 no
C77 C78 . 1.445(18) yes
C78 H781 . 1.000 no
C78 C79 . 1.379(14) yes
C79 H791 . 1.000 no
C80 Cl2 . 1.742(11) yes
C80 C85 . 1.382(12) yes
C80 C81 . 1.381(12) yes
C81 H811 . 1.000 no
C81 C82 . 1.368(13) yes
C82 H821 . 1.000 no
C82 C83 . 1.394(13) yes
C83 H831 . 1.000 no
C83 C84 . 1.356(14) yes
C84 H841 . 1.000 no
C84 C85 . 1.399(14) yes
C85 H851 . 1.000 no
